data_4328821
loop_
_publ_author_name
'Paramita Kar'
'Ritesh Haldar'
'Carlos J. G\'omez-Garc\'ia'
'Ashutosh Ghosh'

_publ_section_title
;
 Antiferromagnetic Porous Metal-Organic Framework Containing Mixed-Valence
 [MnII4MnIII2(\m4-O)2]10+ Units with Catecholase Activity and Selective
 Gas Adsorption
;
_journal_name_full 'Inorganic Chemistry'
_journal_page_first 4265
_journal_page_last 4273
_journal_paper_doi 10.1021/ic2027362
_journal_volume 51
_journal_year 2012
_chemical_formula_sum 'C44 H39 Mn3 N2 O11'
_chemical_formula_weight 936.59
_chemical_name_systematic
; 
 ? 
;
_space_group_IT_number 15
_symmetry_cell_setting monoclinic
_symmetry_space_group_name_Hall '-C 2yc'
_symmetry_space_group_name_H-M 'C 1 2/c 1'
_atom_sites_solution_hydrogens geom
_atom_sites_solution_primary direct
_atom_sites_solution_secondary difmap
_audit_creation_method SHELXL-97
_cell_angle_alpha 90.00
_cell_angle_beta 131.0650(10)
_cell_angle_gamma 90.00
_cell_formula_units_Z 8
_cell_length_a 34.701(4)
_cell_length_b 12.9196(14)
_cell_length_c 25.356(5)
_cell_measurement_reflns_used 20397
_cell_measurement_temperature 293(2)
_cell_measurement_theta_max 25.29
_cell_measurement_theta_min 1.56
_cell_volume 8571(2)
_computing_molecular_graphics PLATON(Spek,2004)
_computing_structure_refinement 'SHELXL-97 (Sheldrick, 1997)'
_computing_structure_solution 'SHELXS-97 (Sheldrick, 1997)'
_diffrn_ambient_temperature 293(2)
_diffrn_measured_fraction_theta_full 0.975
_diffrn_measured_fraction_theta_max 0.975
_diffrn_radiation_monochromator graphite
_diffrn_radiation_source 'fine-focus sealed tube'
_diffrn_radiation_type MoK\a
_diffrn_radiation_wavelength 0.71073
_diffrn_reflns_av_R_equivalents 0.0689
_diffrn_reflns_av_sigmaI/netI 0.0900
_diffrn_reflns_limit_h_max 41
_diffrn_reflns_limit_h_min -31
_diffrn_reflns_limit_k_max 15
_diffrn_reflns_limit_k_min -15
_diffrn_reflns_limit_l_max 29
_diffrn_reflns_limit_l_min -28
_diffrn_reflns_number 20397
_diffrn_reflns_theta_full 25.29
_diffrn_reflns_theta_max 25.29
_diffrn_reflns_theta_min 1.56
_diffrn_standards_decay_% n/a
_diffrn_standards_interval_count n/a
_diffrn_standards_interval_time n/a
_diffrn_standards_number n/a
_exptl_absorpt_coefficient_mu 0.932
_exptl_absorpt_correction_T_max 0.9549
_exptl_absorpt_correction_T_min 0.9044
_exptl_absorpt_correction_type empirical
_exptl_crystal_colour black
_exptl_crystal_density_diffrn 1.452
_exptl_crystal_description block
_exptl_crystal_F_000 3840
_exptl_crystal_size_max 0.11
_exptl_crystal_size_mid 0.09
_exptl_crystal_size_min 0.05
_refine_diff_density_max 0.774
_refine_diff_density_min -0.550
_refine_diff_density_rms 0.080
_refine_ls_extinction_method none
_refine_ls_goodness_of_fit_ref 0.940
_refine_ls_hydrogen_treatment constr
_refine_ls_matrix_type full
_refine_ls_number_parameters 479
_refine_ls_number_reflns 7610
_refine_ls_number_restraints 4
_refine_ls_restrained_S_all 0.942
_refine_ls_R_factor_all 0.1116
_refine_ls_R_factor_gt 0.0555
_refine_ls_shift/su_max 0.001
_refine_ls_shift/su_mean 0.000
_refine_ls_structure_factor_coef Fsqd
_refine_ls_weighting_details
;
_refine_ls_weighting_details 
  w=1/[\s^2^(Fo^2^)+(0.0875P)^2^+6.4295P] where P=(Fo^2^+2Fc^2^)/3 
;
_refine_ls_weighting_scheme calc
_refine_ls_wR_factor_gt 0.1380
_refine_ls_wR_factor_ref 0.1705
_reflns_number_gt 4364
_reflns_number_total 7610
_reflns_threshold_expression >2sigma(I)
_cod_data_source_file ic2027362_si_002.cif
_cod_data_source_block 1
_cod_database_code 4328821

loop_
_symmetry_equiv_pos_as_xyz
'x, y, z'
'-x, y, -z+1/2'
'x+1/2, y+1/2, z'
'-x+1/2, y+1/2, -z+1/2'
'-x, -y, -z'
'x, -y, z-1/2'
'-x+1/2, -y+1/2, -z'
'x+1/2, -y+1/2, z-1/2'

loop_
_atom_site_label
_atom_site_type_symbol
_atom_site_fract_x
_atom_site_fract_y
_atom_site_fract_z
_atom_site_U_iso_or_equiv
_atom_site_adp_type
_atom_site_occupancy
_atom_site_symmetry_multiplicity
_atom_site_calc_flag
_atom_site_refinement_flags
_atom_site_disorder_assembly
_atom_site_disorder_group
Mn1 Mn 0.0000 0.24890(8) 0.2500 0.0306(3) Uani 1 2 d S . .
Mn2 Mn 0.0000 0.03068(8) 0.2500 0.0325(3) Uani 1 2 d S . .
Mn3 Mn 0.11587(3) 0.17788(6) 0.34506(4) 0.0362(2) Uani 1 1 d . . .
Mn4 Mn 0.02359(3) 0.10811(6) 0.15556(4) 0.0365(2) Uani 1 1 d . . .
O1 O 0.03699(11) 0.1406(2) 0.25115(15) 0.0292(7) Uani 1 1 d . . .
N11 N 0.00731(17) 0.0412(4) 0.0568(2) 0.0468(12) Uani 1 1 d . . .
C12 C 0.0280(4) -0.0448(7) 0.0594(4) 0.116(4) Uani 1 1 d . . .
H12 H 0.0489 -0.0811 0.1013 0.140 Uiso 1 1 calc R . .
C13 C -0.0205(3) 0.0846(6) -0.0027(4) 0.101(3) Uani 1 1 d . . .
H13 H -0.0366 0.1464 -0.0085 0.121 Uiso 1 1 calc R . .
C22 C 0.2272(2) 0.1723(4) 0.5037(3) 0.0467(14) Uani 1 1 d . . .
H22 H 0.2125 0.1168 0.5082 0.056 Uiso 1 1 calc R . .
C23 C 0.2225(2) 0.3035(5) 0.4413(3) 0.0507(15) Uani 1 1 d . . .
H23 H 0.2044 0.3429 0.4006 0.061 Uiso 1 1 calc R . .
N21 N 0.19892(15) 0.2258(3) 0.4442(2) 0.0414(11) Uani 1 1 d . . .
O31 O 0.09266(14) 0.1705(3) 0.19130(19) 0.0526(10) Uani 1 1 d . . .
O33 O 0.14846(13) 0.1221(3) 0.30301(19) 0.0513(10) Uani 1 1 d . . .
C32 C 0.1366(2) 0.1526(4) 0.2470(3) 0.0465(14) Uani 1 1 d . . .
C34 C 0.1798(3) 0.1658(5) 0.2461(4) 0.076(2) Uani 1 1 d . . .
H34A H 0.2116 0.1738 0.2938 0.091 Uiso 1 1 calc R . .
H34B H 0.1823 0.1032 0.2274 0.091 Uiso 1 1 calc R . .
C35 C 0.1733(2) 0.2560(6) 0.2039(4) 0.0618(18) Uani 1 1 d . . .
C36 C 0.1679(3) 0.2431(8) 0.1458(5) 0.101(3) Uani 1 1 d . . .
H36 H 0.1679 0.1767 0.1315 0.121 Uiso 1 1 calc R . .
C37 C 0.1624(5) 0.3274(13) 0.1082(6) 0.143(5) Uani 1 1 d . . .
H37 H 0.1601 0.3182 0.0699 0.172 Uiso 1 1 calc R . .
C38 C 0.1604(4) 0.4214(11) 0.1268(7) 0.131(5) Uani 1 1 d . . .
H38 H 0.1552 0.4780 0.1001 0.157 Uiso 1 1 calc R . .
C39 C 0.1657(4) 0.4357(7) 0.1822(7) 0.125(4) Uani 1 1 d . . .
H39 H 0.1648 0.5025 0.1951 0.151 Uiso 1 1 calc R . .
C40 C 0.1724(4) 0.3530(6) 0.2215(5) 0.096(3) Uani 1 1 d . . .
H40 H 0.1765 0.3646 0.2611 0.115 Uiso 1 1 calc R . .
O41 O -0.06792(12) 0.2610(3) 0.13257(17) 0.0396(9) Uani 1 1 d . . .
O43 O -0.02880(14) 0.2265(3) 0.09107(19) 0.0512(10) Uani 1 1 d . . .
C42 C -0.0632(2) 0.2681(4) 0.0873(3) 0.0434(14) Uani 1 1 d . . .
C44 C -0.1016(3) 0.3282(7) 0.0214(4) 0.101(3) Uani 1 1 d . . .
H44A H -0.0829 0.3699 0.0130 0.122 Uiso 1 1 calc R . .
H44B H -0.1216 0.2787 -0.0166 0.122 Uiso 1 1 calc R . .
C45 C -0.1384(2) 0.3983(6) 0.0158(3) 0.0604(18) Uani 1 1 d . . .
C46 C -0.1228(3) 0.4726(6) 0.0644(4) 0.079(2) Uani 1 1 d . . .
H46 H -0.0884 0.4784 0.1040 0.095 Uiso 1 1 calc R . .
C47 C -0.1583(4) 0.5401(6) 0.0547(5) 0.112(3) Uani 1 1 d . . .
H47 H -0.1481 0.5900 0.0881 0.134 Uiso 1 1 calc R . .
C48 C -0.2089(4) 0.5315(8) -0.0055(6) 0.110(3) Uani 1 1 d . . .
H48 H -0.2328 0.5774 -0.0132 0.132 Uiso 1 1 calc R . .
C49 C -0.2243(3) 0.4576(7) -0.0534(5) 0.088(3) Uani 1 1 d . . .
H49 H -0.2587 0.4515 -0.0932 0.105 Uiso 1 1 calc R . .
C50 C -0.1895(3) 0.3925(6) -0.0428(4) 0.072(2) Uani 1 1 d . . .
H50 H -0.2003 0.3421 -0.0762 0.086 Uiso 1 1 calc R . .
O51 O 0.02880(13) 0.3594(3) 0.23234(19) 0.0439(9) Uani 1 1 d . A .
O53 O 0.11199(13) 0.3268(3) 0.30445(19) 0.0458(9) Uani 1 1 d . A .
C52 C 0.0743(2) 0.3787(4) 0.2597(3) 0.0443(14) Uani 1 1 d . . .
C54A C 0.0831(5) 0.4869(11) 0.2461(9) 0.055(4) Uiso 0.52(2) 1 d P A 1
H54A H 0.0996 0.5270 0.2885 0.066 Uiso 0.52(2) 1 calc PR A 1
H54B H 0.1071 0.4813 0.2388 0.066 Uiso 0.52(2) 1 calc PR A 1
C55A C 0.0395(3) 0.5466(8) 0.1883(6) 0.046(3) Uiso 0.52(2) 1 d PG A 1
C56A C 0.0158(4) 0.5404(9) 0.1180(6) 0.081(5) Uiso 0.52(2) 1 d PG A 1
H56A H 0.0264 0.4911 0.1032 0.098 Uiso 0.52(2) 1 calc PR A 1
C57A C -0.0237(5) 0.6079(10) 0.0700(5) 0.111(6) Uiso 0.52(2) 1 d PG A 1
H57A H -0.0396 0.6038 0.0229 0.133 Uiso 0.52(2) 1 calc PR A 1
C58A C -0.0396(4) 0.6816(10) 0.0922(7) 0.108(6) Uiso 0.52(2) 1 d PG A 1
H58A H -0.0660 0.7268 0.0600 0.130 Uiso 0.52(2) 1 calc PR A 1
C59A C -0.0159(4) 0.6878(9) 0.1624(8) 0.094(6) Uiso 0.52(2) 1 d PG A 1
H59A H -0.0265 0.7371 0.1773 0.112 Uiso 0.52(2) 1 calc PR A 1
C60A C 0.0237(4) 0.6203(9) 0.2105(6) 0.090(5) Uiso 0.52(2) 1 d PG A 1
H60A H 0.0396 0.6244 0.2575 0.107 Uiso 0.52(2) 1 calc PR A 1
C54B C 0.0806(5) 0.4579(12) 0.2197(9) 0.047(4) Uiso 0.48(2) 1 d P A 2
H54C H 0.1091 0.5028 0.2541 0.057 Uiso 0.48(2) 1 calc PR A 2
H54D H 0.0900 0.4198 0.1968 0.057 Uiso 0.48(2) 1 calc PR A 2
C55B C 0.0377(4) 0.5226(10) 0.1681(8) 0.053(4) Uiso 0.48(2) 1 d PG A 2
C56B C 0.0201(6) 0.5185(11) 0.1006(8) 0.142(9) Uiso 0.48(2) 1 d PG A 2
H56B H 0.0332 0.4695 0.0892 0.170 Uiso 0.48(2) 1 calc PR A 2
C57B C -0.0171(6) 0.5877(13) 0.0502(7) 0.133(9) Uiso 0.48(2) 1 d PG A 2
H57B H -0.0289 0.5850 0.0050 0.160 Uiso 0.48(2) 1 calc PR A 2
C58B C -0.0367(5) 0.6610(12) 0.0672(8) 0.104(7) Uiso 0.48(2) 1 d PG A 2
H58B H -0.0616 0.7073 0.0335 0.125 Uiso 0.48(2) 1 calc PR A 2
C59B C -0.0191(6) 0.6652(11) 0.1347(10) 0.133(8) Uiso 0.48(2) 1 d PG A 2
H59B H -0.0322 0.7142 0.1461 0.159 Uiso 0.48(2) 1 calc PR A 2
C60B C 0.0181(5) 0.5959(12) 0.1852(8) 0.088(6) Uiso 0.48(2) 1 d PG A 2
H60B H 0.0298 0.5987 0.2303 0.105 Uiso 0.48(2) 1 calc PR A 2
O61 O -0.04788(13) -0.0785(3) 0.22910(19) 0.0428(9) Uani 1 1 d . . .
O63 O -0.06047(14) -0.0378(3) 0.30187(19) 0.0463(9) Uani 1 1 d . . .
C62 C -0.07055(19) -0.0880(4) 0.2529(3) 0.0392(13) Uani 1 1 d . . .
C64 C -0.1138(2) -0.1648(5) 0.2159(3) 0.0575(17) Uani 1 1 d . . .
H64A H -0.1412 -0.1398 0.1688 0.069 Uiso 1 1 calc R . .
H64B H -0.1019 -0.2298 0.2119 0.069 Uiso 1 1 calc R . .
C65 C -0.1352(2) -0.1851(5) 0.2503(3) 0.0482(15) Uani 1 1 d . . .
C66 C -0.1794(3) -0.1364(6) 0.2279(4) 0.082(2) Uani 1 1 d . . .
H66 H -0.1967 -0.0907 0.1903 0.098 Uiso 1 1 calc R . .
C67 C -0.1978(3) -0.1562(8) 0.2618(5) 0.109(3) Uani 1 1 d . . .
H67 H -0.2277 -0.1239 0.2462 0.131 Uiso 1 1 calc R . .
C68 C -0.1730(4) -0.2217(8) 0.3174(6) 0.107(3) Uani 1 1 d . . .
H68 H -0.1855 -0.2344 0.3397 0.128 Uiso 1 1 calc R . .
C69 C -0.1302(4) -0.2674(6) 0.3391(4) 0.087(2) Uani 1 1 d . . .
H69 H -0.1130 -0.3120 0.3772 0.104 Uiso 1 1 calc R . .
C70 C -0.1110(3) -0.2504(5) 0.3067(4) 0.0641(18) Uani 1 1 d . . .
H70 H -0.0811 -0.2836 0.3233 0.077 Uiso 1 1 calc R . .
O71 O 0.04422(12) 0.0256(3) 0.36474(18) 0.0423(9) Uani 1 1 d . . .
O73 O 0.12319(13) 0.0553(3) 0.40703(19) 0.0505(10) Uani 1 1 d . B .
C72 C 0.0921(2) 0.0165(4) 0.4097(3) 0.0490(15) Uani 1 1 d D . .
C74A C 0.1145(4) -0.0231(11) 0.4836(6) 0.045(4) Uiso 0.434(14) 1 d PD B 1
H74A H 0.0906 -0.0696 0.4791 0.054 Uiso 0.434(14) 1 calc PR B 1
H74B H 0.1211 0.0347 0.5130 0.054 Uiso 0.434(14) 1 calc PR B 1
C75A C 0.1684(3) -0.0846(6) 0.5181(4) 0.051(5) Uiso 0.434(14) 1 d PGD B 1
C76A C 0.1873(4) -0.1666(9) 0.5054(7) 0.158(12) Uiso 0.434(14) 1 d PG B 1
H76A H 0.1654 -0.2044 0.4642 0.189 Uiso 0.434(14) 1 calc PR B 1
C77A C 0.2389(4) -0.1919(12) 0.5542(10) 0.164(11) Uiso 0.434(14) 1 d PG B 1
H77A H 0.2515 -0.2468 0.5457 0.197 Uiso 0.434(14) 1 calc PR B 1
C78A C 0.2716(3) -0.1354(14) 0.6158(8) 0.119(8) Uiso 0.434(14) 1 d PG B 1
H78A H 0.3061 -0.1523 0.6485 0.143 Uiso 0.434(14) 1 calc PR B 1
C79A C 0.2527(4) -0.0534(13) 0.6286(6) 0.140(10) Uiso 0.434(14) 1 d PG B 1
H79A H 0.2746 -0.0156 0.6698 0.168 Uiso 0.434(14) 1 calc PR B 1
C80A C 0.2011(4) -0.0281(10) 0.5797(5) 0.089(6) Uiso 0.434(14) 1 d PG B 1
H80A H 0.1885 0.0268 0.5883 0.107 Uiso 0.434(14) 1 calc PR B 1
C74B C 0.1037(3) -0.0766(9) 0.4552(5) 0.070(4) Uiso 0.566(14) 1 d PGD B 2
H74C H 0.0982 -0.1406 0.4312 0.084 Uiso 0.566(14) 1 calc PR B 2
H74D H 0.0817 -0.0763 0.4663 0.084 Uiso 0.566(14) 1 calc PR B 2
C80B C 0.1841(4) -0.0024(7) 0.5821(5) 0.099(5) Uiso 0.566(14) 1 d PG B 2
H80B H 0.1646 0.0479 0.5815 0.119 Uiso 0.566(14) 1 calc PR B 2
C75B C 0.1618(3) -0.0660(7) 0.5243(4) 0.047(3) Uiso 0.566(14) 1 d PGD B 2
C76B C 0.1909(4) -0.1411(8) 0.5253(4) 0.092(5) Uiso 0.566(14) 1 d PG B 2
H76B H 0.1760 -0.1837 0.4866 0.110 Uiso 0.566(14) 1 calc PR B 2
C77B C 0.2424(3) -0.1525(9) 0.5840(6) 0.096(5) Uiso 0.566(14) 1 d PG B 2
H77B H 0.2619 -0.2027 0.5846 0.115 Uiso 0.566(14) 1 calc PR B 2
C78B C 0.2646(3) -0.0888(9) 0.6417(5) 0.097(6) Uiso 0.566(14) 1 d PG B 2
H78B H 0.2990 -0.0964 0.6810 0.117 Uiso 0.566(14) 1 calc PR B 2
C79B C 0.2355(4) -0.0137(8) 0.6408(4) 0.102(5) Uiso 0.566(14) 1 d PG B 2
H79B H 0.2504 0.0289 0.6794 0.122 Uiso 0.566(14) 1 calc PR B 2

loop_
_atom_site_aniso_label
_atom_site_aniso_U_11
_atom_site_aniso_U_22
_atom_site_aniso_U_33
_atom_site_aniso_U_23
_atom_site_aniso_U_13
_atom_site_aniso_U_12
Mn1 0.0255(6) 0.0348(6) 0.0304(6) 0.000 0.0179(5) 0.000
Mn2 0.0282(6) 0.0380(6) 0.0322(6) 0.000 0.0202(5) 0.000
Mn3 0.0231(4) 0.0465(5) 0.0293(4) 0.0011(4) 0.0129(4) -0.0024(3)
Mn4 0.0337(4) 0.0492(5) 0.0283(4) 0.0014(4) 0.0211(4) 0.0055(4)
O1 0.0228(17) 0.0374(18) 0.0257(17) -0.0008(14) 0.0153(15) -0.0014(14)
N11 0.050(3) 0.058(3) 0.036(3) 0.002(2) 0.030(2) 0.017(2)
C12 0.180(9) 0.118(7) 0.046(5) 0.034(4) 0.072(6) 0.085(7)
C13 0.174(8) 0.094(6) 0.055(5) 0.031(4) 0.084(6) 0.078(6)
C22 0.031(3) 0.058(4) 0.040(3) 0.000(3) 0.018(3) -0.010(3)
C23 0.035(3) 0.057(4) 0.039(3) 0.007(3) 0.015(3) -0.003(3)
N21 0.028(2) 0.053(3) 0.036(3) -0.005(2) 0.018(2) -0.003(2)
O31 0.038(2) 0.076(3) 0.043(2) 0.009(2) 0.026(2) -0.001(2)
O33 0.037(2) 0.078(3) 0.038(2) 0.000(2) 0.0239(19) 0.0070(19)
C32 0.038(3) 0.058(4) 0.053(4) -0.002(3) 0.034(3) -0.001(3)
C34 0.059(4) 0.085(5) 0.102(6) 0.023(4) 0.061(4) 0.010(4)
C35 0.050(4) 0.081(5) 0.078(5) 0.017(4) 0.052(4) 0.007(3)
C36 0.110(7) 0.131(8) 0.084(6) -0.007(6) 0.074(6) -0.001(6)
C37 0.125(9) 0.242(16) 0.091(8) 0.030(11) 0.083(8) 0.026(11)
C38 0.103(7) 0.182(12) 0.140(11) 0.102(10) 0.094(8) 0.039(8)
C39 0.166(10) 0.083(6) 0.204(12) 0.042(7) 0.154(10) 0.022(6)
C40 0.141(8) 0.076(6) 0.135(8) 0.010(5) 0.118(7) 0.005(5)
O41 0.034(2) 0.051(2) 0.031(2) 0.0072(17) 0.0199(17) 0.0086(16)
O43 0.055(2) 0.063(3) 0.046(2) 0.0133(19) 0.038(2) 0.021(2)
C42 0.035(3) 0.052(3) 0.033(3) 0.007(3) 0.018(3) 0.005(3)
C44 0.089(6) 0.165(8) 0.059(5) 0.059(5) 0.052(5) 0.081(6)
C45 0.049(4) 0.082(5) 0.053(4) 0.037(4) 0.035(4) 0.026(4)
C46 0.064(5) 0.077(5) 0.077(5) 0.012(4) 0.038(4) 0.007(4)
C47 0.127(8) 0.071(6) 0.109(8) 0.011(5) 0.065(7) 0.028(6)
C48 0.090(7) 0.100(7) 0.125(9) 0.045(6) 0.064(7) 0.058(6)
C49 0.053(5) 0.113(7) 0.090(6) 0.041(6) 0.044(5) 0.020(5)
C50 0.062(5) 0.084(5) 0.061(5) 0.028(4) 0.037(4) 0.013(4)
O51 0.033(2) 0.046(2) 0.048(2) 0.0074(17) 0.0246(19) -0.0013(16)
O53 0.0272(19) 0.057(2) 0.041(2) 0.0047(19) 0.0175(18) -0.0024(18)
C52 0.034(3) 0.047(3) 0.046(3) -0.001(3) 0.024(3) -0.008(3)
O61 0.046(2) 0.045(2) 0.048(2) -0.0083(17) 0.036(2) -0.0071(17)
O63 0.053(2) 0.052(2) 0.040(2) -0.0117(19) 0.033(2) -0.0176(19)
C62 0.037(3) 0.042(3) 0.042(3) 0.000(3) 0.027(3) -0.004(2)
C64 0.059(4) 0.065(4) 0.054(4) -0.017(3) 0.040(3) -0.026(3)
C65 0.043(3) 0.051(4) 0.054(4) -0.016(3) 0.034(3) -0.022(3)
C66 0.064(5) 0.096(6) 0.080(5) 0.016(4) 0.046(4) 0.006(4)
C67 0.073(6) 0.166(10) 0.127(8) 0.003(7) 0.082(6) 0.003(6)
C68 0.118(8) 0.128(8) 0.143(9) -0.002(7) 0.115(8) -0.025(7)
C69 0.124(7) 0.078(5) 0.096(6) 0.003(4) 0.088(6) -0.016(5)
C70 0.067(4) 0.057(4) 0.078(5) 0.008(4) 0.052(4) 0.011(3)
O71 0.027(2) 0.055(2) 0.036(2) 0.0047(17) 0.0170(18) -0.0010(17)
O73 0.032(2) 0.063(3) 0.045(2) 0.0139(19) 0.0206(19) -0.0051(18)
C72 0.040(3) 0.057(4) 0.041(3) 0.019(3) 0.023(3) 0.002(3)

loop_
_atom_type_symbol
_atom_type_description
_atom_type_scat_dispersion_real
_atom_type_scat_dispersion_imag
_atom_type_scat_source
C C 0.0033 0.0016 'International Tables Vol C Tables 4.2.6.8 and 6.1.1.4'
H H 0.0000 0.0000 'International Tables Vol C Tables 4.2.6.8 and 6.1.1.4'
N N 0.0061 0.0033 'International Tables Vol C Tables 4.2.6.8 and 6.1.1.4'
O O 0.0106 0.0060 'International Tables Vol C Tables 4.2.6.8 and 6.1.1.4'
Mn Mn 0.3368 0.7283 'International Tables Vol C Tables 4.2.6.8 and 6.1.1.4'

loop_
_geom_angle_atom_site_label_1
_geom_angle_atom_site_label_2
_geom_angle_atom_site_label_3
_geom_angle
_geom_angle_site_symmetry_1
_geom_angle_site_symmetry_3
O1 Mn1 O1 84.20(18) . 2
O1 Mn1 O51 95.76(14) . .
O1 Mn1 O51 169.39(14) 2 .
O1 Mn1 O51 169.39(14) . 2
O1 Mn1 O51 95.76(14) 2 2
O51 Mn1 O51 86.2(2) . 2
O1 Mn1 O41 85.50(12) . 2
O1 Mn1 O41 100.35(12) 2 2
O51 Mn1 O41 90.22(13) . 2
O51 Mn1 O41 84.07(14) 2 2
O1 Mn1 O41 100.34(12) . .
O1 Mn1 O41 85.50(12) 2 .
O51 Mn1 O41 84.07(14) . .
O51 Mn1 O41 90.22(13) 2 .
O41 Mn1 O41 172.18(17) 2 .
O1 Mn1 Mn2 42.10(9) . .
O1 Mn1 Mn2 42.10(9) 2 .
O51 Mn1 Mn2 136.88(11) . .
O51 Mn1 Mn2 136.88(11) 2 .
O41 Mn1 Mn2 93.91(9) 2 .
O41 Mn1 Mn2 93.91(9) . .
O1 Mn1 Mn3 107.86(9) . 2
O1 Mn1 Mn3 42.65(9) 2 2
O51 Mn1 Mn3 128.29(10) . 2
O51 Mn1 Mn3 78.58(10) 2 2
O41 Mn1 Mn3 135.75(9) 2 2
O41 Mn1 Mn3 47.40(9) . 2
Mn2 Mn1 Mn3 73.21(2) . 2
O1 Mn1 Mn3 42.65(9) . .
O1 Mn1 Mn3 107.87(9) 2 .
O51 Mn1 Mn3 78.58(10) . .
O51 Mn1 Mn3 128.30(10) 2 .
O41 Mn1 Mn3 47.40(9) 2 .
O41 Mn1 Mn3 135.75(9) . .
Mn2 Mn1 Mn3 73.21(2) . .
Mn3 Mn1 Mn3 146.42(5) 2 .
O1 Mn2 O1 83.39(18) . 2
O1 Mn2 O61 95.10(13) . 2
O1 Mn2 O61 168.88(14) 2 2
O1 Mn2 O61 168.88(14) . .
O1 Mn2 O61 95.10(13) 2 .
O61 Mn2 O61 88.4(2) 2 .
O1 Mn2 O71 85.45(13) . 2
O1 Mn2 O71 97.06(12) 2 2
O61 Mn2 O71 93.79(13) 2 2
O61 Mn2 O71 83.80(14) . 2
O1 Mn2 O71 97.06(13) . .
O1 Mn2 O71 85.45(13) 2 .
O61 Mn2 O71 83.80(14) 2 .
O61 Mn2 O71 93.79(13) . .
O71 Mn2 O71 176.65(19) 2 .
O1 Mn2 Mn1 41.69(9) . .
O1 Mn2 Mn1 41.70(9) 2 .
O61 Mn2 Mn1 135.78(10) 2 .
O61 Mn2 Mn1 135.78(10) . .
O71 Mn2 Mn1 91.68(9) 2 .
O71 Mn2 Mn1 91.68(9) . .
O1 Mn2 Mn4 105.09(10) . 2
O1 Mn2 Mn4 42.83(9) 2 2
O61 Mn2 Mn4 128.03(10) 2 2
O61 Mn2 Mn4 80.66(10) . 2
O71 Mn2 Mn4 134.46(9) 2 2
O71 Mn2 Mn4 47.01(9) . 2
Mn1 Mn2 Mn4 71.54(2) . 2
O1 Mn2 Mn4 42.83(9) . .
O1 Mn2 Mn4 105.10(10) 2 .
O61 Mn2 Mn4 80.66(10) 2 .
O61 Mn2 Mn4 128.03(10) . .
O71 Mn2 Mn4 47.01(9) 2 .
O71 Mn2 Mn4 134.46(9) . .
Mn1 Mn2 Mn4 71.54(2) . .
Mn4 Mn2 Mn4 143.08(5) 2 .
O73 Mn3 O33 105.90(16) . .
O73 Mn3 O53 164.34(15) . .
O33 Mn3 O53 87.10(15) . .
O73 Mn3 O1 95.53(13) . .
O33 Mn3 O1 94.39(13) . .
O53 Mn3 O1 92.06(12) . .
O73 Mn3 O41 85.48(14) . 2
O33 Mn3 O41 166.83(14) . 2
O53 Mn3 O41 82.80(13) . 2
O1 Mn3 O41 77.62(11) . 2
O73 Mn3 N21 86.46(15) . .
O33 Mn3 N21 86.75(14) . .
O53 Mn3 N21 85.59(15) . .
O1 Mn3 N21 177.34(14) . .
O41 Mn3 N21 100.82(13) 2 .
O73 Mn3 Mn1 104.66(10) . .
O33 Mn3 Mn1 122.86(10) . .
O53 Mn3 Mn1 74.19(9) . .
O1 Mn3 Mn1 35.55(8) . .
O41 Mn3 Mn1 45.93(8) 2 .
N21 Mn3 Mn1 142.14(11) . .
O31 Mn4 O43 102.50(15) . .
O31 Mn4 O63 89.16(15) . 2
O43 Mn4 O63 164.37(15) . 2
O31 Mn4 O1 95.59(13) . .
O43 Mn4 O1 99.69(13) . .
O63 Mn4 O1 89.35(13) 2 .
O31 Mn4 O71 169.89(14) . 2
O43 Mn4 O71 85.91(14) . 2
O63 Mn4 O71 83.67(13) 2 2
O1 Mn4 O71 77.26(12) . 2
O31 Mn4 N11 90.46(16) . .
O43 Mn4 N11 87.64(15) . .
O63 Mn4 N11 81.83(15) 2 .
O1 Mn4 N11 169.23(15) . .
O71 Mn4 N11 95.55(15) 2 .
O31 Mn4 Mn2 126.04(11) . .
O43 Mn4 Mn2 107.34(10) . .
O63 Mn4 Mn2 72.81(10) 2 .
O1 Mn4 Mn2 36.22(8) . .
O71 Mn4 Mn2 44.79(9) 2 .
N11 Mn4 Mn2 133.91(13) . .
Mn1 O1 Mn2 96.21(14) . .
Mn1 O1 Mn4 118.54(15) . .
Mn2 O1 Mn4 100.95(13) . .
Mn1 O1 Mn3 101.80(13) . .
Mn2 O1 Mn3 121.88(15) . .
Mn4 O1 Mn3 116.70(13) . .
C13 N11 C12 113.6(5) . .
C13 N11 Mn4 124.8(4) . .
C12 N11 Mn4 121.6(4) . .
N11 C12 C13 123.0(6) . 5
N11 C13 C12 123.4(6) . 5
N21 C22 C23 122.0(5) . 7_556
N21 C23 C22 122.2(5) . 7_556
C23 N21 C22 115.7(4) . .
C23 N21 Mn3 120.5(4) . .
C22 N21 Mn3 123.4(4) . .
C32 O31 Mn4 128.6(4) . .
C32 O33 Mn3 125.1(4) . .
O31 C32 O33 126.2(5) . .
O31 C32 C34 116.6(6) . .
O33 C32 C34 117.2(5) . .
C35 C34 C32 114.2(5) . .
C40 C35 C36 117.2(8) . .
C40 C35 C34 121.2(7) . .
C36 C35 C34 121.6(8) . .
C35 C36 C37 120.5(10) . .
C38 C37 C36 119.9(11) . .
C39 C38 C37 120.7(11) . .
C38 C39 C40 120.5(10) . .
C35 C40 C39 121.2(9) . .
C42 O41 Mn1 123.3(3) . .
C42 O41 Mn3 142.1(3) . 2
Mn1 O41 Mn3 86.67(12) . 2
C42 O43 Mn4 131.7(3) . .
O43 C42 O41 125.7(5) . .
O43 C42 C44 114.5(5) . .
O41 C42 C44 119.8(5) . .
C45 C44 C42 120.1(6) . .
C46 C45 C50 118.7(7) . .
C46 C45 C44 122.2(7) . .
C50 C45 C44 119.0(7) . .
C45 C46 C47 120.1(7) . .
C48 C47 C46 118.7(9) . .
C49 C48 C47 121.1(8) . .
C50 C49 C48 119.3(8) . .
C49 C50 C45 122.1(8) . .
C52 O51 Mn1 131.3(3) . .
C52 O53 Mn3 128.9(3) . .
O53 C52 O51 126.1(5) . .
O53 C52 C54A 117.6(6) . .
O51 C52 C54A 115.0(6) . .
O53 C52 C54B 116.3(6) . .
O51 C52 C54B 115.6(6) . .
C54A C52 C54B 27.1(6) . .
C55A C54A C52 119.1(9) . .
C56A C55A C60A 120.0 . .
C56A C55A C54A 127.6(9) . .
C60A C55A C54A 112.3(9) . .
C55A C56A C57A 120.0 . .
C58A C57A C56A 120.0 . .
C57A C58A C59A 120.0 . .
C60A C59A C58A 120.0 . .
C59A C60A C55A 120.0 . .
C55B C54B C52 118.1(10) . .
C56B C55B C60B 120.0 . .
C56B C55B C54B 116.9(11) . .
C60B C55B C54B 122.6(11) . .
C57B C56B C55B 120.0 . .
C56B C57B C58B 120.0 . .
C59B C58B C57B 120.0 . .
C58B C59B C60B 120.0 . .
C59B C60B C55B 120.0 . .
C62 O61 Mn2 128.1(3) . .
C62 O63 Mn4 130.9(3) . 2
O63 C62 O61 125.0(5) . .
O63 C62 C64 118.8(5) . .
O61 C62 C64 116.2(5) . .
C65 C64 C62 115.3(5) . .
C70 C65 C66 117.4(6) . .
C70 C65 C64 121.2(6) . .
C66 C65 C64 121.3(6) . .
C65 C66 C67 119.7(7) . .
C68 C67 C66 121.3(8) . .
C69 C68 C67 118.7(8) . .
C68 C69 C70 121.8(8) . .
C65 C70 C69 121.1(7) . .
C72 O71 Mn2 123.5(4) . .
C72 O71 Mn4 142.2(4) . 2
Mn2 O71 Mn4 88.20(12) . 2
C72 O73 Mn3 131.3(3) . .
O73 C72 O71 126.6(5) . .
O73 C72 C74B 123.9(6) . .
O71 C72 C74B 107.0(5) . .
O73 C72 C74A 115.7(6) . .
O71 C72 C74A 115.8(6) . .
C74B C72 C74A 33.1(5) . .
C72 C74A C75A 106.8(8) . .
C76A C75A C80A 120.0 . .
C76A C75A C74A 141.5(5) . .
C80A C75A C74A 98.4(5) . .
C75A C76A C77A 120.0 . .
C76A C77A C78A 120.0 . .
C79A C78A C77A 120.0 . .
C78A C79A C80A 120.0 . .
C79A C80A C75A 120.0 . .
C72 C74B C75B 106.3(8) . .
C75B C80B C79B 120.0 . .
C80B C75B C76B 120.0 . .
C80B C75B C74B 129.7(8) . .
C76B C75B C74B 110.0(8) . .
C77B C76B C75B 120.0 . .
C76B C77B C78B 120.0 . .
C79B C78B C77B 120.0 . .
C78B C79B C80B 120.0 . .

loop_
_geom_bond_atom_site_label_1
_geom_bond_atom_site_label_2
_geom_bond_distance
_geom_bond_site_symmetry_2
Mn1 O1 1.886(3) .
Mn1 O1 1.886(3) 2
Mn1 O51 1.956(3) .
Mn1 O51 1.956(3) 2
Mn1 O41 2.286(3) 2
Mn1 O41 2.286(3) .
Mn1 Mn2 2.8193(15) .
Mn1 Mn3 3.1757(8) 2
Mn1 Mn3 3.1758(8) .
Mn2 O1 1.901(3) .
Mn2 O1 1.901(3) 2
Mn2 O61 1.968(3) 2
Mn2 O61 1.968(3) .
Mn2 O71 2.227(3) 2
Mn2 O71 2.227(3) .
Mn2 Mn4 3.1590(9) 2
Mn2 Mn4 3.1591(9) .
Mn3 O73 2.125(4) .
Mn3 O33 2.126(4) .
Mn3 O53 2.144(4) .
Mn3 O1 2.198(3) .
Mn3 O41 2.342(4) 2
Mn3 N21 2.343(4) .
Mn4 O31 2.088(4) .
Mn4 O43 2.101(4) .
Mn4 O63 2.132(4) 2
Mn4 O1 2.188(3) .
Mn4 O71 2.312(3) 2
Mn4 N11 2.342(4) .
N11 C13 1.268(7) .
N11 C12 1.301(8) .
C12 C13 1.378(9) 5
C13 C12 1.378(9) 5
C22 N21 1.331(6) .
C22 C23 1.376(7) 7_556
C23 N21 1.327(7) .
C23 C22 1.376(7) 7_556
O31 C32 1.242(6) .
O33 C32 1.255(6) .
C32 C34 1.522(8) .
C34 C35 1.496(8) .
C35 C40 1.336(9) .
C35 C36 1.369(10) .
C36 C37 1.375(14) .
C37 C38 1.320(15) .
C38 C39 1.306(14) .
C39 C40 1.373(11) .
O41 C42 1.266(6) .
O41 Mn3 2.341(4) 2
O43 C42 1.253(6) .
C42 C44 1.498(8) .
C44 C45 1.493(9) .
C45 C46 1.363(9) .
C45 C50 1.377(9) .
C46 C47 1.394(10) .
C47 C48 1.381(12) .
C48 C49 1.348(11) .
C49 C50 1.348(10) .
O51 C52 1.264(6) .
O53 C52 1.224(6) .
C52 C54A 1.518(13) .
C52 C54B 1.554(14) .
C54A C55A 1.455(14) .
C55A C56A 1.3900 .
C55A C60A 1.3900 .
C56A C57A 1.3900 .
C57A C58A 1.3900 .
C58A C59A 1.3900 .
C59A C60A 1.3900 .
C54B C55B 1.439(15) .
C55B C56B 1.3900 .
C55B C60B 1.3900 .
C56B C57B 1.3900 .
C57B C58B 1.3900 .
C58B C59B 1.3900 .
C59B C60B 1.3900 .
O61 C62 1.273(6) .
O63 C62 1.231(6) .
O63 Mn4 2.132(4) 2
C62 C64 1.506(7) .
C64 C65 1.495(8) .
C65 C70 1.373(8) .
C65 C66 1.388(9) .
C66 C67 1.391(10) .
C67 C68 1.360(12) .
C68 C69 1.333(11) .
C69 C70 1.373(9) .
O71 C72 1.259(6) .
O71 Mn4 2.312(3) 2
O73 C72 1.230(6) .
C72 C74B 1.528(10) .
C72 C74A 1.570(11) .
C74A C75A 1.656(12) .
C75A C76A 1.3900 .
C75A C80A 1.3900 .
C76A C77A 1.3900 .
C77A C78A 1.3900 .
C78A C79A 1.3900 .
C79A C80A 1.3900 .
C74B C75B 1.585(10) .
C80B C75B 1.3900 .
C80B C79B 1.3900 .
C75B C76B 1.3900 .
C76B C77B 1.3900 .
C77B C78B 1.3900 .
C78B C79B 1.3900 .
